data_4348629
loop_
_publ_author_name
'Yamashita, Ken-Ichi'
'Sakata, Naoya'
'Ogawa, Takuji'

_publ_section_title
;
 Systematic Structural Elucidation for the Protonated Form of Rare Earth
 Bis(porphyrinato) Double-Decker Complexes: Direct Structural Evidence of
 the Location of the Attached Proton.
;
_journal_issue 17
_journal_name_full 'Inorganic chemistry'
_journal_page_first 8935
_journal_page_last 8942
_journal_paper_doi 10.1021/acs.inorgchem.6b01442
_journal_volume 55
_journal_year 2016
_chemical_formula_sum 'C92 H61 Cl12 N8 Nd'
_chemical_formula_weight 1848.12
_space_group_crystal_system monoclinic
_space_group_IT_number 14
_space_group_name_Hall '-P 2ybc'
_space_group_name_H-M_alt 'P 1 21/c 1'
_atom_sites_solution_hydrogens mixed
_audit_creation_method SHELXL-2014/7
_cell_angle_alpha 90
_cell_angle_beta 91.44(3)
_cell_angle_gamma 90
_cell_formula_units_Z 4
_cell_length_a 16.035(3)
_cell_length_b 17.217(3)
_cell_length_c 30.201(6)
_cell_measurement_reflns_used 43340
_cell_measurement_temperature 233(2)
_cell_measurement_theta_max 27.50
_cell_measurement_theta_min 3.00
_cell_volume 8335(3)
_computing_cell_refinement 'Rigaku RAPID AUTO'
_computing_data_collection 'Rigaku RAPID AUTO'
_computing_data_reduction 'Rigaku RAPID AUTO'
_computing_molecular_graphics 'Bruker XSHELL'
_computing_publication_material 'CIFTAB-2014/2 (Sheldrick, 2014)'
_computing_structure_refinement 'SHELXL-2014/7 (Sheldrick, 2014)'
_computing_structure_solution 'SHELXT-2014/5 (Sheldrick, 2014)'
_diffrn_ambient_temperature 233(2)
_diffrn_measured_fraction_theta_full 0.998
_diffrn_measured_fraction_theta_max 0.998
_diffrn_measurement_device_type 'Rigaku VariMax RAPID&#x0087;U'
_diffrn_measurement_method 'profile data from \w-scans'
_diffrn_radiation_type MoK\a
_diffrn_radiation_wavelength 0.71073
_diffrn_reflns_av_R_equivalents 0.0800
_diffrn_reflns_av_unetI/netI 0.0652
_diffrn_reflns_Laue_measured_fraction_full 0.998
_diffrn_reflns_Laue_measured_fraction_max 0.998
_diffrn_reflns_limit_h_max 20
_diffrn_reflns_limit_h_min -20
_diffrn_reflns_limit_k_max 21
_diffrn_reflns_limit_k_min -22
_diffrn_reflns_limit_l_max 39
_diffrn_reflns_limit_l_min -38
_diffrn_reflns_number 80431
_diffrn_reflns_point_group_measured_fraction_full 0.998
_diffrn_reflns_point_group_measured_fraction_max 0.998
_diffrn_reflns_theta_full 25.242
_diffrn_reflns_theta_max 27.485
_diffrn_reflns_theta_min 3.012
_diffrn_source 'Rotating anode X-ray tube'
_exptl_absorpt_coefficient_mu 1.060
_exptl_absorpt_correction_T_max 0.9994
_exptl_absorpt_correction_T_min 0.4516
_exptl_absorpt_correction_type multi-scan
_exptl_crystal_colour purple
_exptl_crystal_density_diffrn 1.473
_exptl_crystal_description platelet
_exptl_crystal_F_000 3732
_exptl_crystal_size_max 0.180
_exptl_crystal_size_mid 0.160
_exptl_crystal_size_min 0.040
_refine_diff_density_max 1.254
_refine_diff_density_min -0.559
_refine_diff_density_rms 0.074
_refine_ls_extinction_method none
_refine_ls_goodness_of_fit_ref 1.022
_refine_ls_hydrogen_treatment mixed
_refine_ls_matrix_type full
_refine_ls_number_parameters 1132
_refine_ls_number_reflns 19093
_refine_ls_number_restraints 230
_refine_ls_restrained_S_all 1.073
_refine_ls_R_factor_all 0.1144
_refine_ls_R_factor_gt 0.0619
_refine_ls_shift/su_max 0.004
_refine_ls_shift/su_mean 0.000
_refine_ls_structure_factor_coef Fsqd
_refine_ls_weighting_details 'w=1/[\s^2^(Fo^2^)+(0.0587P)^2^+11.5606P] where P=(Fo^2^+2Fc^2^)/3'
_refine_ls_weighting_scheme calc
_refine_ls_wR_factor_gt 0.1302
_refine_ls_wR_factor_ref 0.1493
_reflns_Friedel_coverage 0.000
_reflns_number_gt 11861
_reflns_number_total 19093
_reflns_threshold_expression 'I > 2\s(I)'
_cod_data_source_file ic6b01442_si_002.cif
_cod_data_source_block NdCHCl3
_cod_original_sg_symbol_H-M 'P 21/c'
_cod_database_code 4348629
_shelx_shelxl_version_number 2014/7
_shelx_space_group_comment
;
The symmetry employed for this shelxl refinement is uniquely defined
by the following loop, which should always be used as a source of
symmetry information in preference to the above space-group names.
They are only intended as comments.
;
_shelx_estimated_absorpt_t_min 0.832
_shelx_estimated_absorpt_t_max 0.959

loop_
_space_group_symop_operation_xyz
'x, y, z'
'-x, y+1/2, -z+1/2'
'-x, -y, -z'
'x, -y-1/2, z-1/2'

loop_
_atom_site_label
_atom_site_type_symbol
_atom_site_fract_x
_atom_site_fract_y
_atom_site_fract_z
_atom_site_U_iso_or_equiv
_atom_site_adp_type
_atom_site_occupancy
_atom_site_site_symmetry_order
_atom_site_calc_flag
_atom_site_refinement_flags_posn
_atom_site_refinement_flags_adp
_atom_site_refinement_flags_occupancy
_atom_site_disorder_assembly
_atom_site_disorder_group
Nd1 Nd 0.67407(2) 0.24679(2) 0.64054(2) 0.03745(8) Uani 1 1 d . . . . .
H1 H 0.599(3) 0.129(3) 0.6864(11) 0.059(16) Uiso 1 1 d D . . . .
N1 N 0.6114(3) 0.1552(3) 0.70827(12) 0.0493(10) Uani 1 1 d D . . . .
N2 N 0.7234(2) 0.1019(2) 0.64155(11) 0.0429(9) Uani 1 1 d . . . . .
N3 N 0.6212(2) 0.1772(2) 0.57216(11) 0.0404(9) Uani 1 1 d . . . . .
N4 N 0.5111(2) 0.2364(2) 0.63928(11) 0.0417(9) Uani 1 1 d . . . . .
N5 N 0.7835(3) 0.2713(2) 0.70095(12) 0.0499(10) Uani 1 1 d . . . . .
N6 N 0.6352(2) 0.3660(2) 0.68335(11) 0.0411(9) Uani 1 1 d . . . . .
N7 N 0.6694(2) 0.3593(2) 0.58791(10) 0.0384(8) Uani 1 1 d . . . . .
N8 N 0.8142(2) 0.2622(2) 0.60559(11) 0.0467(10) Uani 1 1 d . . . . .
C1 C 0.6688(3) 0.1156(3) 0.73555(14) 0.0431(11) Uani 1 1 d . . . . .
C2 C 0.6444(3) 0.1293(3) 0.77976(14) 0.0454(11) Uani 1 1 d . . . . .
H2 H 0.6739 0.1129 0.8054 0.055 Uiso 1 1 calc R U . . .
C3 C 0.5718(3) 0.1696(3) 0.77915(14) 0.0466(11) Uani 1 1 d . . . . .
H3 H 0.5420 0.1845 0.8042 0.056 Uiso 1 1 calc R U . . .
C4 C 0.5481(3) 0.1857(3) 0.73418(14) 0.0456(11) Uani 1 1 d . . . . .
C5 C 0.4769(3) 0.2234(3) 0.71876(15) 0.0481(12) Uani 1 1 d . . . . .
C6 C 0.4580(3) 0.2420(3) 0.67414(15) 0.0482(11) Uani 1 1 d . . . . .
C7 C 0.3766(3) 0.2651(3) 0.65859(17) 0.0599(14) Uani 1 1 d . . . . .
H7 H 0.3297 0.2738 0.6760 0.072 Uiso 1 1 calc R U . . .
C8 C 0.3799(3) 0.2719(3) 0.61452(16) 0.0573(14) Uani 1 1 d . . . . .
H8 H 0.3357 0.2863 0.5952 0.069 Uiso 1 1 calc R U . . .
C9 C 0.4629(3) 0.2531(3) 0.60219(14) 0.0443(10) Uani 1 1 d . . . . .
C10 C 0.4881(3) 0.2452(3) 0.55792(14) 0.0448(10) Uani 1 1 d . . . . .
C11 C 0.5616(3) 0.2108(3) 0.54437(14) 0.0424(11) Uani 1 1 d . . . . .
C12 C 0.5820(4) 0.1953(3) 0.49913(15) 0.0556(13) Uani 1 1 d . . . . .
H12 H 0.5533 0.2139 0.4738 0.067 Uiso 1 1 calc R U . . .
C13 C 0.6493(4) 0.1494(3) 0.49982(15) 0.0594(14) Uani 1 1 d . . . . .
H13 H 0.6762 0.1291 0.4751 0.071 Uiso 1 1 calc R U . . .
C14 C 0.6728(3) 0.1369(3) 0.54549(14) 0.0442(11) Uani 1 1 d . . . . .
C15 C 0.7351(3) 0.0854(3) 0.55998(15) 0.0480(12) Uani 1 1 d . . . . .
C16 C 0.7547(3) 0.0669(3) 0.60440(15) 0.0464(11) Uani 1 1 d . . . . .
C17 C 0.8076(3) 0.0020(3) 0.61726(16) 0.0560(14) Uani 1 1 d . . . . .
H17 H 0.8367 -0.0307 0.5981 0.067 Uiso 1 1 calc R U . . .
C18 C 0.8072(3) -0.0024(3) 0.66167(16) 0.0563(13) Uani 1 1 d . . . . .
H18 H 0.8364 -0.0385 0.6795 0.068 Uiso 1 1 calc R U . . .
C19 C 0.7537(3) 0.0582(3) 0.67680(15) 0.0453(11) Uani 1 1 d . . . . .
C20 C 0.7323(3) 0.0697(3) 0.72150(14) 0.0452(11) Uani 1 1 d . . . . .
C21 C 0.4122(3) 0.2398(3) 0.75232(16) 0.0526(12) Uani 1 1 d . . . . .
C22 C 0.3713(4) 0.1809(4) 0.7742(2) 0.0764(18) Uani 1 1 d . . . . .
H22 H 0.3841 0.1290 0.7677 0.092 Uiso 1 1 calc R U . . .
C23 C 0.3124(5) 0.1968(5) 0.8052(2) 0.099(3) Uani 1 1 d . . . . .
H23 H 0.2849 0.1560 0.8194 0.119 Uiso 1 1 calc R U . . .
C24 C 0.2942(5) 0.2715(6) 0.8151(2) 0.102(3) Uani 1 1 d . . . . .
H24 H 0.2553 0.2821 0.8371 0.123 Uiso 1 1 calc R U . . .
C25 C 0.3316(4) 0.3319(4) 0.7937(2) 0.087(2) Uani 1 1 d . . . . .
H25 H 0.3168 0.3835 0.7999 0.105 Uiso 1 1 calc R U . . .
C26 C 0.3918(4) 0.3155(3) 0.76286(18) 0.0693(16) Uani 1 1 d . . . . .
H26 H 0.4191 0.3566 0.7488 0.083 Uiso 1 1 calc R U . . .
C27 C 0.4254(3) 0.2670(3) 0.52259(15) 0.0479(12) Uani 1 1 d . . . . .
C28 C 0.3918(4) 0.2108(3) 0.49441(18) 0.0684(16) Uani 1 1 d . . . . .
H28 H 0.4086 0.1589 0.4981 0.082 Uiso 1 1 calc R U . . .
C29 C 0.3345(4) 0.2287(4) 0.4612(2) 0.081(2) Uani 1 1 d . . . . .
H29 H 0.3124 0.1892 0.4429 0.097 Uiso 1 1 calc R U . . .
C30 C 0.3100(4) 0.3028(4) 0.4550(2) 0.0782(19) Uani 1 1 d . . . . .
H30 H 0.2720 0.3153 0.4319 0.094 Uiso 1 1 calc R U . . .
C31 C 0.3409(4) 0.3604(4) 0.4826(2) 0.0702(17) Uani 1 1 d . . . . .
H31 H 0.3229 0.4119 0.4787 0.084 Uiso 1 1 calc R U . . .
C32 C 0.3980(3) 0.3426(3) 0.51601(17) 0.0547(13) Uani 1 1 d . . . . .
H32 H 0.4187 0.3823 0.5346 0.066 Uiso 1 1 calc R U . . .
C33 C 0.7773(4) 0.0391(3) 0.52505(15) 0.0554(13) Uani 1 1 d . . . . .
C34 C 0.7372(4) -0.0234(3) 0.50529(18) 0.0695(16) Uani 1 1 d . . . . .
H34 H 0.6835 -0.0371 0.5143 0.083 Uiso 1 1 calc R U . . .
C35 C 0.7749(5) -0.0666(4) 0.4722(2) 0.088(2) Uani 1 1 d . . . . .
H35 H 0.7463 -0.1087 0.4591 0.106 Uiso 1 1 calc R U . . .
C36 C 0.8518(5) -0.0482(4) 0.4590(2) 0.083(2) Uani 1 1 d . . . . .
H36 H 0.8776 -0.0777 0.4370 0.099 Uiso 1 1 calc R U . . .
C37 C 0.8922(5) 0.0136(5) 0.4778(2) 0.095(2) Uani 1 1 d . . . . .
H37 H 0.9460 0.0267 0.4686 0.114 Uiso 1 1 calc R U . . .
C38 C 0.8548(4) 0.0577(4) 0.5104(2) 0.0826(19) Uani 1 1 d . . . . .
H38 H 0.8831 0.1008 0.5225 0.099 Uiso 1 1 calc R U . . .
C39 C 0.7804(3) 0.0238(3) 0.75573(15) 0.0470(11) Uani 1 1 d . . . . .
C40 C 0.7398(4) -0.0250(3) 0.78513(16) 0.0551(13) Uani 1 1 d . . . . .
H40 H 0.6814 -0.0298 0.7832 0.066 Uiso 1 1 calc R U . . .
C41 C 0.7842(4) -0.0664(3) 0.81709(19) 0.0675(16) Uani 1 1 d . . . . .
H41 H 0.7559 -0.0984 0.8370 0.081 Uiso 1 1 calc R U . . .
C42 C 0.8697(4) -0.0609(4) 0.8198(2) 0.0735(18) Uani 1 1 d . . . . .
H42 H 0.8998 -0.0893 0.8415 0.088 Uiso 1 1 calc R U . . .
C43 C 0.9112(4) -0.0138(4) 0.7907(2) 0.0747(17) Uani 1 1 d . . . . .
H43 H 0.9697 -0.0100 0.7925 0.090 Uiso 1 1 calc R U . . .
C44 C 0.8663(4) 0.0279(3) 0.75889(17) 0.0622(14) Uani 1 1 d . . . . .
H44 H 0.8951 0.0596 0.7390 0.075 Uiso 1 1 calc R U . . .
C45 C 0.8595(3) 0.2341(3) 0.70290(16) 0.0529(13) Uani 1 1 d . . . . .
C46 C 0.8848(3) 0.2247(3) 0.74862(17) 0.0594(14) Uani 1 1 d . . . . .
H46 H 0.9336 0.1999 0.7591 0.071 Uiso 1 1 calc R U . . .
C47 C 0.8264(3) 0.2577(3) 0.77364(16) 0.0579(13) Uani 1 1 d . . . . .
H47 H 0.8264 0.2592 0.8047 0.069 Uiso 1 1 calc R U . . .
C48 C 0.7638(3) 0.2903(3) 0.74402(15) 0.0478(12) Uani 1 1 d . . . . .
C49 C 0.6987(3) 0.3380(3) 0.75660(14) 0.0453(11) Uani 1 1 d . . . . .
C50 C 0.6410(3) 0.3754(3) 0.72847(14) 0.0429(11) Uani 1 1 d . . . . .
C51 C 0.5847(3) 0.4352(3) 0.74189(15) 0.0537(13) Uani 1 1 d . . . . .
H51 H 0.5764 0.4522 0.7710 0.064 Uiso 1 1 calc R U . . .
C52 C 0.5458(3) 0.4625(3) 0.70497(15) 0.0524(13) Uani 1 1 d . . . . .
H52 H 0.5048 0.5014 0.7036 0.063 Uiso 1 1 calc R U . . .
C53 C 0.5789(3) 0.4207(3) 0.66819(13) 0.0433(11) Uani 1 1 d . . . . .
C54 C 0.5616(3) 0.4400(2) 0.62356(14) 0.0412(10) Uani 1 1 d . . . . .
C55 C 0.6047(3) 0.4118(2) 0.58695(13) 0.0381(10) Uani 1 1 d . . . . .
C56 C 0.5926(3) 0.4402(3) 0.54240(13) 0.0439(11) Uani 1 1 d . . . . .
H56 H 0.5511 0.4752 0.5325 0.053 Uiso 1 1 calc R U . . .
C57 C 0.6510(3) 0.4078(3) 0.51769(14) 0.0458(11) Uani 1 1 d . . . . .
H57 H 0.6581 0.4159 0.4872 0.055 Uiso 1 1 calc R U . . .
C58 C 0.7011(3) 0.3584(3) 0.54581(14) 0.0404(11) Uani 1 1 d . . . . .
C59 C 0.7736(3) 0.3203(3) 0.53329(14) 0.0454(11) Uani 1 1 d . . . . .
C60 C 0.8272(3) 0.2779(3) 0.56170(15) 0.0480(12) Uani 1 1 d . . . . .
C61 C 0.9083(3) 0.2516(3) 0.54997(17) 0.0636(14) Uani 1 1 d . . . . .
H61 H 0.9317 0.2550 0.5218 0.076 Uiso 1 1 calc R U . . .
C62 C 0.9448(4) 0.2212(3) 0.58628(18) 0.0639(15) Uani 1 1 d . . . . .
H62 H 0.9982 0.1988 0.5881 0.077 Uiso 1 1 calc R U . . .
C63 C 0.8876(3) 0.2290(3) 0.62210(17) 0.0534(13) Uani 1 1 d . . . . .
C64 C 0.9082(3) 0.2146(3) 0.66664(17) 0.0532(12) Uani 1 1 d . . . . .
C65 C 0.6996(4) 0.3615(3) 0.80464(15) 0.0539(13) Uani 1 1 d . . . . .
C66 C 0.7653(6) 0.4060(5) 0.8198(2) 0.115(3) Uani 1 1 d . . . . .
H66 H 0.8078 0.4191 0.8003 0.137 Uiso 1 1 calc R U . . .
C67 C 0.7705(7) 0.4322(5) 0.8630(2) 0.136(4) Uani 1 1 d . . . . .
H67 H 0.8154 0.4636 0.8726 0.163 Uiso 1 1 calc R U . . .
C68 C 0.7113(5) 0.4124(4) 0.89084(18) 0.089(2) Uani 1 1 d . . . . .
H68 H 0.7142 0.4307 0.9201 0.107 Uiso 1 1 calc R U . . .
C69 C 0.6469(5) 0.3663(4) 0.87789(18) 0.085(2) Uani 1 1 d . . . . .
H69 H 0.6062 0.3516 0.8981 0.101 Uiso 1 1 calc R U . . .
C70 C 0.6416(4) 0.3403(3) 0.83312(16) 0.0699(17) Uani 1 1 d . . . . .
H70 H 0.5973 0.3081 0.8237 0.084 Uiso 1 1 calc R U . . .
C71 C 0.5008(3) 0.5046(3) 0.61558(14) 0.0463(12) Uani 1 1 d . . . . .
C72 C 0.5298(4) 0.5792(3) 0.60792(17) 0.0611(14) Uani 1 1 d . . . . .
H72 H 0.5875 0.5888 0.6077 0.073 Uiso 1 1 calc R U . . .
C73 C 0.4744(5) 0.6398(3) 0.60056(18) 0.0748(19) Uani 1 1 d . . . . .
H73 H 0.4948 0.6899 0.5949 0.090 Uiso 1 1 calc R U . . .
C74 C 0.3912(5) 0.6276(4) 0.60141(17) 0.076(2) Uani 1 1 d . . . . .
H74 H 0.3540 0.6692 0.5967 0.092 Uiso 1 1 calc R U . . .
C75 C 0.3612(4) 0.5542(4) 0.60914(16) 0.0688(17) Uani 1 1 d . . . . .
H75 H 0.3034 0.5455 0.6095 0.083 Uiso 1 1 calc R U . . .
C76 C 0.4163(4) 0.4925(3) 0.61649(16) 0.0568(13) Uani 1 1 d . . . . .
H76 H 0.3954 0.4425 0.6221 0.068 Uiso 1 1 calc R U . . .
C77 C 0.8026(3) 0.3323(3) 0.48661(15) 0.0506(12) Uani 1 1 d . . . . .
C78 C 0.8364(5) 0.4014(4) 0.4748(2) 0.085(2) Uani 1 1 d . . . . .
H78 H 0.8401 0.4420 0.4956 0.102 Uiso 1 1 calc R U . . .
C79 C 0.8660(5) 0.4126(5) 0.4319(2) 0.103(3) Uani 1 1 d . . . . .
H79 H 0.8906 0.4601 0.4241 0.123 Uiso 1 1 calc R U . . .
C80 C 0.8588(4) 0.3545(5) 0.4017(2) 0.089(2) Uani 1 1 d . . . . .
H80 H 0.8777 0.3621 0.3728 0.107 Uiso 1 1 calc R U . . .
C81 C 0.8252(5) 0.2866(5) 0.4127(2) 0.094(2) Uani 1 1 d . . . . .
H81 H 0.8193 0.2469 0.3915 0.112 Uiso 1 1 calc R U . . .
C82 C 0.7988(4) 0.2749(4) 0.45557(19) 0.0798(19) Uani 1 1 d . . . . .
H82 H 0.7778 0.2260 0.4634 0.096 Uiso 1 1 calc R U . . .
C83 C 0.9922(4) 0.1813(4) 0.67677(18) 0.0633(15) Uani 1 1 d . . . . .
C84 C 1.0534(4) 0.2278(5) 0.6956(3) 0.091(2) Uani 1 1 d . . . . .
H84 H 1.0419 0.2803 0.7016 0.109 Uiso 1 1 calc R U . . .
C85 C 1.1322(5) 0.1979(7) 0.7057(3) 0.116(3) Uani 1 1 d . . . . .
H85 H 1.1740 0.2303 0.7179 0.140 Uiso 1 1 calc R U . . .
C86 C 1.1484(5) 0.1226(7) 0.6981(3) 0.115(3) Uani 1 1 d . . . . .
H86 H 1.2013 0.1021 0.7054 0.137 Uiso 1 1 calc R U . . .
C87 C 1.0881(5) 0.0753(5) 0.6796(3) 0.109(3) Uani 1 1 d . . . . .
H87 H 1.0999 0.0227 0.6744 0.130 Uiso 1 1 calc R U . . .
C88 C 1.0100(4) 0.1046(4) 0.6684(2) 0.0771(18) Uani 1 1 d . . . . .
H88 H 0.9692 0.0723 0.6551 0.093 Uiso 1 1 calc R U . . .
C89A C 0.5311(11) 0.0163(10) 0.6027(5) 0.081(5) Uani 0.429(14) 1 d D U P A 1
H89A H 0.5745 0.0569 0.6007 0.097 Uiso 0.429(14) 1 calc R U P A 1
Cl1A Cl 0.4710(9) 0.0375(7) 0.6481(3) 0.136(4) Uani 0.429(14) 1 d D U P A 1
Cl2A Cl 0.4840(6) 0.0080(6) 0.5524(3) 0.088(2) Uani 0.429(14) 1 d D U P A 1
Cl3A Cl 0.5808(6) -0.0709(5) 0.6128(7) 0.180(5) Uani 0.429(14) 1 d D U P A 1
C89B C 0.5110(10) 0.0379(10) 0.6130(4) 0.115(5) Uani 0.571(14) 1 d D U P A 2
H89B H 0.5471 0.0844 0.6115 0.138 Uiso 0.571(14) 1 calc R U P A 2
Cl1B Cl 0.4180(9) 0.0604(4) 0.6382(3) 0.161(4) Uani 0.571(14) 1 d D U P A 2
Cl2B Cl 0.4840(8) 0.0073(7) 0.5620(3) 0.188(5) Uani 0.571(14) 1 d D U P A 2
Cl3B Cl 0.5588(6) -0.0332(7) 0.6436(3) 0.171(5) Uani 0.571(14) 1 d D U P A 2
C90 C 0.8282(4) 0.4604(4) 0.6392(3) 0.101(2) Uani 1 1 d D . . . .
H90 H 0.7929 0.4133 0.6369 0.121 Uiso 1 1 calc R U . . .
Cl4 Cl 0.83337(19) 0.48936(19) 0.69411(9) 0.1589(11) Uani 1 1 d D . . . .
Cl5 Cl 0.92518(15) 0.43814(16) 0.62056(11) 0.1553(11) Uani 1 1 d D . . . .
Cl6 Cl 0.78212(17) 0.53277(14) 0.60717(10) 0.1419(10) Uani 1 1 d D . . . .
C91A C 0.9728(10) 0.7818(9) 0.6016(6) 0.158(7) Uani 0.418(5) 1 d D U P B 1
H91A H 1.0218 0.7596 0.5870 0.190 Uiso 0.418(5) 1 calc R U P B 1
Cl7A Cl 1.0034(6) 0.8551(6) 0.6374(5) 0.209(5) Uani 0.418(5) 1 d D U P B 1
Cl8A Cl 0.9051(7) 0.8192(6) 0.5635(4) 0.259(6) Uani 0.418(5) 1 d D U P B 1
Cl9A Cl 0.9124(6) 0.7096(7) 0.6222(5) 0.225(5) Uani 0.418(5) 1 d D U P B 1
C91B C 0.9876(14) 0.7925(11) 0.6484(6) 0.247(8) Uani 0.582(5) 1 d D U P B 2
H91B H 1.0488 0.7863 0.6465 0.296 Uiso 0.582(5) 1 calc R U P B 2
Cl7B Cl 0.9614(6) 0.8473(5) 0.6923(4) 0.287(5) Uani 0.582(5) 1 d D U P B 2
Cl8B Cl 0.9455(13) 0.8271(10) 0.6018(5) 0.489(11) Uani 0.582(5) 1 d D U P B 2
Cl9B Cl 0.9392(5) 0.7063(6) 0.6596(3) 0.224(4) Uani 0.582(5) 1 d D U P B 2
C92A C 0.9218(15) 0.6747(10) 0.4592(6) 0.312(10) Uani 0.582(5) 1 d D U P B 1
H92A H 0.9720 0.6848 0.4417 0.375 Uiso 0.582(5) 1 calc R U P B 1
Cl10 Cl 0.8739(4) 0.7550(3) 0.4836(3) 0.249(5) Uani 0.582(5) 1 d D U P B 1
Cl11 Cl 0.8414(11) 0.6309(9) 0.4333(5) 0.367(9) Uani 0.582(5) 1 d D U P B 1
Cl12 Cl 0.9314(6) 0.6093(4) 0.5016(4) 0.236(4) Uani 0.582(5) 1 d D U P B 1
C92B C 0.8171(19) 0.6813(11) 0.4619(7) 0.294(13) Uani 0.418(5) 1 d D U P B 2
H92B H 0.7684 0.7042 0.4766 0.353 Uiso 0.418(5) 1 calc R U P B 2
Cl20 Cl 0.8426(5) 0.7322(6) 0.4147(4) 0.218(5) Uani 0.418(5) 1 d D U P B 2
Cl21 Cl 0.8956(17) 0.6624(18) 0.4980(7) 0.483(15) Uani 0.418(5) 1 d D U P B 2
Cl22 Cl 0.7938(7) 0.5919(6) 0.4380(3) 0.178(4) Uani 0.418(5) 1 d D U P B 2

loop_
_atom_site_aniso_label
_atom_site_aniso_U_11
_atom_site_aniso_U_22
_atom_site_aniso_U_33
_atom_site_aniso_U_23
_atom_site_aniso_U_13
_atom_site_aniso_U_12
Nd1 0.04767(14) 0.04049(13) 0.02415(10) 0.00116(11) -0.00020(8) 0.00517(13)
N1 0.059(3) 0.062(3) 0.027(2) -0.0067(19) -0.0051(19) 0.013(2)
N2 0.056(3) 0.042(2) 0.0309(18) -0.0004(16) -0.0009(17) 0.0077(18)
N3 0.048(2) 0.044(2) 0.0285(18) -0.0005(16) -0.0004(16) 0.0052(17)
N4 0.050(2) 0.043(2) 0.0324(18) 0.0008(16) -0.0013(16) 0.0042(17)
N5 0.061(3) 0.059(2) 0.0298(19) 0.0051(17) -0.0033(18) 0.008(2)
N6 0.054(2) 0.043(2) 0.0260(18) -0.0003(16) 0.0021(17) 0.0063(18)
N7 0.052(2) 0.043(2) 0.0212(16) 0.0029(15) 0.0052(16) 0.0050(17)
N8 0.057(3) 0.050(2) 0.0329(18) 0.0087(17) 0.0017(17) 0.0064(19)
C1 0.052(3) 0.047(3) 0.029(2) 0.003(2) -0.007(2) 0.003(2)
C2 0.060(3) 0.046(3) 0.030(2) 0.009(2) 0.002(2) 0.001(2)
C3 0.063(3) 0.049(3) 0.029(2) 0.003(2) 0.007(2) -0.002(2)
C4 0.055(3) 0.047(3) 0.035(2) 0.000(2) 0.003(2) 0.007(2)
C5 0.058(3) 0.048(3) 0.038(2) -0.001(2) 0.005(2) 0.008(2)
C6 0.054(3) 0.052(3) 0.038(2) 0.003(2) 0.001(2) 0.011(2)
C7 0.052(3) 0.077(4) 0.051(3) 0.011(3) 0.006(2) 0.016(3)
C8 0.049(3) 0.078(4) 0.044(3) 0.009(2) -0.005(2) 0.010(3)
C9 0.050(3) 0.047(2) 0.036(2) -0.001(2) -0.0046(18) -0.002(2)
C10 0.055(3) 0.045(2) 0.034(2) 0.004(2) -0.0045(19) -0.006(2)
C11 0.052(3) 0.045(2) 0.030(2) 0.000(2) 0.000(2) -0.001(2)
C12 0.081(4) 0.058(3) 0.028(2) -0.001(2) -0.002(2) 0.012(3)
C13 0.089(4) 0.062(3) 0.027(2) -0.008(2) 0.008(2) 0.015(3)
C14 0.053(3) 0.047(3) 0.032(2) -0.002(2) 0.001(2) 0.004(2)
C15 0.060(3) 0.048(3) 0.037(2) -0.006(2) 0.001(2) 0.006(2)
C16 0.055(3) 0.047(3) 0.038(2) -0.001(2) 0.002(2) 0.007(2)
C17 0.069(4) 0.057(3) 0.043(3) -0.003(2) 0.009(2) 0.018(3)
C18 0.067(4) 0.057(3) 0.045(3) 0.003(2) -0.001(3) 0.019(3)
C19 0.052(3) 0.046(3) 0.039(2) 0.001(2) 0.002(2) 0.006(2)
C20 0.053(3) 0.048(3) 0.034(2) 0.003(2) -0.006(2) 0.006(2)
C21 0.054(3) 0.061(3) 0.042(2) 0.006(2) 0.007(2) 0.009(3)
C22 0.069(4) 0.076(4) 0.085(4) 0.021(4) 0.022(4) 0.006(3)
C23 0.082(5) 0.126(7) 0.091(5) 0.041(5) 0.039(4) 0.013(5)
C24 0.087(5) 0.152(8) 0.069(4) 0.016(5) 0.034(4) 0.032(5)
C25 0.092(5) 0.102(5) 0.069(4) -0.005(4) 0.031(4) 0.030(4)
C26 0.085(5) 0.067(4) 0.057(3) 0.005(3) 0.026(3) 0.014(3)
C27 0.052(3) 0.055(3) 0.037(2) 0.008(2) -0.007(2) -0.002(2)
C28 0.086(4) 0.056(3) 0.062(3) 0.005(3) -0.027(3) -0.002(3)
C29 0.097(5) 0.073(4) 0.070(4) -0.002(3) -0.044(4) -0.010(3)
C30 0.082(5) 0.093(5) 0.059(4) 0.025(3) -0.028(3) -0.006(4)
C31 0.070(4) 0.068(4) 0.072(4) 0.033(3) -0.018(3) -0.001(3)
C32 0.057(3) 0.054(3) 0.052(3) 0.004(2) -0.012(2) -0.002(2)
C33 0.072(4) 0.061(3) 0.033(2) 0.002(2) 0.007(2) 0.019(3)
C34 0.089(5) 0.066(4) 0.054(3) -0.015(3) 0.011(3) 0.009(3)
C35 0.128(7) 0.073(4) 0.064(4) -0.020(3) 0.010(4) 0.028(4)
C36 0.111(6) 0.089(5) 0.049(3) -0.009(3) 0.014(4) 0.042(4)
C37 0.089(5) 0.115(6) 0.083(5) -0.001(5) 0.034(4) 0.028(5)
C38 0.090(5) 0.085(4) 0.073(4) -0.020(4) 0.019(4) 0.006(4)
C39 0.050(3) 0.053(3) 0.038(2) 0.002(2) -0.005(2) 0.010(2)
C40 0.062(3) 0.053(3) 0.050(3) 0.010(2) -0.003(3) 0.002(2)
C41 0.088(5) 0.055(3) 0.059(3) 0.020(3) -0.003(3) 0.006(3)
C42 0.077(5) 0.072(4) 0.071(4) 0.018(3) -0.019(3) 0.022(3)
C43 0.060(4) 0.092(4) 0.071(4) 0.021(4) -0.011(3) 0.004(3)
C44 0.061(4) 0.073(4) 0.053(3) 0.018(3) -0.001(3) 0.002(3)
C45 0.058(3) 0.058(3) 0.042(3) 0.010(2) -0.006(2) 0.004(2)
C46 0.052(3) 0.078(4) 0.048(3) 0.013(3) -0.016(3) 0.000(3)
C47 0.066(3) 0.074(4) 0.034(2) 0.003(3) -0.010(2) 0.001(3)
C48 0.059(3) 0.051(3) 0.033(2) 0.005(2) -0.006(2) -0.004(2)
C49 0.063(3) 0.045(3) 0.027(2) -0.001(2) 0.000(2) -0.009(2)
C50 0.063(3) 0.040(2) 0.025(2) -0.0019(19) -0.001(2) 0.000(2)
C51 0.085(4) 0.049(3) 0.028(2) -0.005(2) 0.007(2) 0.009(3)
C52 0.081(4) 0.041(3) 0.036(2) 0.000(2) 0.007(2) 0.014(2)
C53 0.059(3) 0.045(2) 0.027(2) 0.0008(19) 0.003(2) 0.004(2)
C54 0.051(3) 0.041(2) 0.031(2) 0.0050(19) -0.001(2) 0.003(2)
C55 0.048(3) 0.040(2) 0.025(2) 0.0030(18) -0.0012(18) 0.002(2)
C56 0.058(3) 0.046(3) 0.028(2) 0.0039(19) -0.002(2) 0.011(2)
C57 0.062(3) 0.048(3) 0.026(2) 0.006(2) 0.001(2) 0.003(2)
C58 0.050(3) 0.040(2) 0.031(2) 0.0031(19) 0.006(2) 0.000(2)
C59 0.055(3) 0.050(3) 0.032(2) 0.005(2) 0.010(2) 0.006(2)
C60 0.052(3) 0.055(3) 0.038(2) 0.004(2) 0.012(2) 0.004(2)
C61 0.064(3) 0.081(4) 0.047(3) 0.014(3) 0.020(2) 0.017(3)
C62 0.056(3) 0.077(4) 0.060(3) 0.019(3) 0.021(3) 0.014(3)
C63 0.055(3) 0.056(3) 0.049(3) 0.009(2) 0.005(2) 0.007(2)
C64 0.051(3) 0.058(3) 0.050(3) 0.009(2) -0.003(2) 0.007(2)
C65 0.084(4) 0.048(3) 0.030(2) 0.000(2) -0.002(2) 0.000(3)
C66 0.155(8) 0.138(7) 0.052(4) -0.023(4) 0.006(4) -0.079(6)
C67 0.208(10) 0.151(8) 0.049(4) -0.028(4) 0.014(5) -0.101(7)
C68 0.168(7) 0.066(4) 0.033(3) -0.001(3) 0.003(4) -0.030(4)
C69 0.153(7) 0.061(4) 0.041(3) 0.002(3) 0.021(4) -0.009(4)
C70 0.119(5) 0.053(3) 0.038(3) -0.006(2) 0.011(3) -0.014(3)
C71 0.066(4) 0.045(3) 0.028(2) 0.000(2) 0.005(2) 0.012(2)
C72 0.077(4) 0.055(3) 0.052(3) 0.007(3) 0.011(3) 0.015(3)
C73 0.119(6) 0.053(3) 0.052(3) 0.013(3) 0.013(4) 0.029(4)
C74 0.115(6) 0.084(5) 0.030(3) 0.000(3) 0.001(3) 0.054(4)
C75 0.068(4) 0.100(5) 0.038(3) -0.012(3) -0.006(3) 0.027(4)
C76 0.070(4) 0.060(3) 0.040(3) -0.008(2) 0.001(3) 0.010(3)
C77 0.053(3) 0.065(3) 0.034(2) 0.010(2) 0.009(2) 0.013(2)
C78 0.121(6) 0.078(4) 0.057(4) 0.005(3) 0.031(4) -0.015(4)
C79 0.132(7) 0.096(5) 0.083(5) 0.030(4) 0.053(5) -0.001(5)
C80 0.088(5) 0.126(6) 0.054(4) 0.023(4) 0.030(4) 0.032(5)
C81 0.102(6) 0.130(6) 0.051(4) -0.007(4) 0.033(4) 0.006(5)
C82 0.098(5) 0.092(4) 0.051(3) -0.007(3) 0.034(3) -0.003(4)
C83 0.053(3) 0.081(4) 0.055(3) 0.014(3) 0.000(3) 0.007(3)
C84 0.063(4) 0.102(5) 0.107(6) 0.019(4) -0.005(4) -0.004(4)
C85 0.059(5) 0.163(9) 0.126(7) 0.010(7) -0.014(5) -0.006(5)
C86 0.057(5) 0.164(9) 0.121(7) 0.032(7) -0.004(5) 0.035(6)
C87 0.079(6) 0.115(6) 0.132(7) 0.019(5) 0.005(5) 0.048(5)
C88 0.063(4) 0.086(4) 0.082(4) 0.008(4) -0.002(3) 0.020(3)
C89A 0.103(10) 0.091(9) 0.048(7) 0.000(6) -0.004(6) -0.034(7)
Cl1A 0.188(9) 0.139(8) 0.085(4) -0.045(4) 0.048(5) -0.094(6)
Cl2A 0.118(5) 0.105(4) 0.040(3) 0.004(2) -0.009(3) -0.027(4)
Cl3A 0.136(6) 0.124(6) 0.280(14) 0.024(7) -0.001(7) 0.007(4)
C89B 0.177(11) 0.109(10) 0.059(7) 0.021(6) 0.014(6) -0.060(7)
Cl1B 0.231(9) 0.084(3) 0.172(6) -0.022(3) 0.070(6) -0.059(5)
Cl2B 0.276(10) 0.219(8) 0.068(4) 0.026(4) 0.002(4) -0.120(7)
Cl3B 0.177(7) 0.183(8) 0.148(6) 0.079(5) -0.061(5) -0.081(6)
C90 0.088(5) 0.080(5) 0.131(7) -0.004(5) -0.037(5) -0.009(4)
Cl4 0.166(3) 0.189(3) 0.122(2) 0.0099(19) 0.0061(18) -0.060(2)
Cl5 0.0928(17) 0.154(2) 0.218(3) -0.073(2) -0.0341(18) 0.0151(15)
Cl6 0.136(2) 0.1074(16) 0.179(2) 0.0073(17) -0.0605(18) 0.0089(15)
C91A 0.055(9) 0.145(11) 0.272(16) -0.056(10) -0.033(10) 0.044(7)
Cl7A 0.125(6) 0.189(8) 0.310(13) -0.099(9) -0.051(8) 0.015(6)
Cl8A 0.231(9) 0.177(7) 0.361(13) -0.128(8) -0.166(9) 0.106(6)
Cl9A 0.112(7) 0.218(9) 0.343(16) -0.018(10) -0.011(8) -0.005(6)
C91B 0.130(17) 0.215(14) 0.395(18) 0.018(11) -0.020(13) 0.061(11)
Cl7B 0.232(8) 0.234(7) 0.391(13) 0.030(8) -0.087(8) 0.126(6)
Cl8B 0.63(3) 0.428(19) 0.406(16) 0.018(13) -0.012(13) 0.360(18)
Cl9B 0.132(6) 0.283(9) 0.256(9) -0.047(7) -0.035(6) 0.029(5)
C92A 0.33(2) 0.227(14) 0.382(18) 0.007(11) 0.032(13) 0.125(13)
Cl10 0.217(6) 0.114(4) 0.428(13) 0.039(5) 0.223(8) 0.030(4)
Cl11 0.339(18) 0.322(15) 0.440(16) 0.006(12) -0.003(12) 0.065(12)
Cl12 0.195(7) 0.124(4) 0.383(12) 0.013(5) -0.075(7) -0.006(4)
C92B 0.40(3) 0.241(15) 0.244(17) -0.141(11) 0.097(13) -0.064(15)
Cl20 0.123(6) 0.247(10) 0.286(12) -0.097(8) 0.043(7) -0.044(6)
Cl21 0.45(3) 0.66(3) 0.340(18) 0.04(2) 0.009(17) -0.15(2)
Cl22 0.228(10) 0.174(7) 0.129(5) -0.049(5) -0.028(6) 0.088(7)

loop_
_atom_type_symbol
_atom_type_description
_atom_type_scat_dispersion_real
_atom_type_scat_dispersion_imag
_atom_type_scat_source
C C 0.0033 0.0016 'International Tables Vol C Tables 4.2.6.8 and 6.1.1.4'
H H 0.0000 0.0000 'International Tables Vol C Tables 4.2.6.8 and 6.1.1.4'
N N 0.0061 0.0033 'International Tables Vol C Tables 4.2.6.8 and 6.1.1.4'
Cl Cl 0.1484 0.1585 'International Tables Vol C Tables 4.2.6.8 and 6.1.1.4'
Nd Nd -0.1943 3.0179 'International Tables Vol C Tables 4.2.6.8 and 6.1.1.4'

loop_
_geom_angle_atom_site_label_1
_geom_angle_atom_site_label_2
_geom_angle_atom_site_label_3
_geom_angle
N7 Nd1 N6 72.02(11)
N7 Nd1 N3 81.00(11)
N6 Nd1 N3 136.78(12)
N7 Nd1 N8 70.45(12)
N6 Nd1 N8 111.37(12)
N3 Nd1 N8 89.56(12)
N7 Nd1 N5 109.69(12)
N6 Nd1 N5 70.71(12)
N3 Nd1 N5 151.99(13)
N8 Nd1 N5 71.05(12)
N7 Nd1 N2 138.46(11)
N6 Nd1 N2 148.36(11)
N3 Nd1 N2 69.59(11)
N8 Nd1 N2 80.39(12)
N5 Nd1 N2 86.93(12)
N7 Nd1 N4 91.71(12)
N6 Nd1 N4 78.64(12)
N3 Nd1 N4 68.91(12)
N8 Nd1 N4 154.29(11)
N5 Nd1 N4 133.98(12)
N2 Nd1 N4 103.68(12)
N7 Nd1 N1 153.72(12)
N6 Nd1 N1 89.19(12)
N3 Nd1 N1 102.27(12)
N8 Nd1 N1 135.05(12)
N5 Nd1 N1 79.73(12)
N2 Nd1 N1 64.34(12)
N4 Nd1 N1 66.09(12)
C1 N1 C4 109.2(4)
C1 N1 Nd1 117.7(3)
C4 N1 Nd1 118.5(3)
C1 N1 H1 110(4)
C4 N1 H1 119(4)
Nd1 N1 H1 79(4)
C16 N2 C19 105.2(4)
C16 N2 Nd1 121.5(3)
C19 N2 Nd1 128.9(3)
C14 N3 C11 106.0(3)
C14 N3 Nd1 122.1(3)
C11 N3 Nd1 120.8(3)
C6 N4 C9 105.3(4)
C6 N4 Nd1 128.4(3)
C9 N4 Nd1 122.5(3)
C45 N5 C48 107.0(4)
C45 N5 Nd1 123.3(3)
C48 N5 Nd1 123.0(3)
C50 N6 C53 106.0(4)
C50 N6 Nd1 126.6(3)
C53 N6 Nd1 123.9(3)
C55 N7 C58 106.4(3)
C55 N7 Nd1 122.1(3)
C58 N7 Nd1 124.7(3)
C60 N8 C63 106.3(4)
C60 N8 Nd1 125.7(3)
C63 N8 Nd1 124.2(3)
C20 C1 N1 125.8(4)
C20 C1 C2 127.8(4)
N1 C1 C2 106.3(4)
C3 C2 C1 109.2(4)
C3 C2 H2 125.4
C1 C2 H2 125.4
C2 C3 C4 108.7(4)
C2 C3 H3 125.6
C4 C3 H3 125.6
C5 C4 N1 126.3(4)
C5 C4 C3 127.5(4)
N1 C4 C3 106.2(4)
C4 C5 C6 125.7(4)
C4 C5 C21 116.2(4)
C6 C5 C21 118.0(4)
N4 C6 C5 126.5(4)
N4 C6 C7 110.2(4)
C5 C6 C7 123.2(5)
C8 C7 C6 107.0(5)
C8 C7 H7 126.5
C6 C7 H7 126.5
C7 C8 C9 107.4(4)
C7 C8 H8 126.3
C9 C8 H8 126.3
N4 C9 C10 125.7(4)
N4 C9 C8 110.1(4)
C10 C9 C8 124.0(4)
C11 C10 C9 125.8(4)
C11 C10 C27 117.2(4)
C9 C10 C27 116.6(4)
N3 C11 C10 125.3(4)
N3 C11 C12 109.2(4)
C10 C11 C12 125.0(4)
C13 C12 C11 107.3(4)
C13 C12 H12 126.3
C11 C12 H12 126.3
C12 C13 C14 107.2(4)
C12 C13 H13 126.4
C14 C13 H13 126.4
N3 C14 C15 125.4(4)
N3 C14 C13 110.1(4)
C15 C14 C13 124.3(4)
C14 C15 C16 125.7(4)
C14 C15 C33 116.7(4)
C16 C15 C33 117.2(4)
N2 C16 C15 126.9(4)
N2 C16 C17 109.9(4)
C15 C16 C17 123.0(4)
C18 C17 C16 107.1(4)
C18 C17 H17 126.5
C16 C17 H17 126.5
C17 C18 C19 107.2(4)
C17 C18 H18 126.4
C19 C18 H18 126.4
N2 C19 C20 124.8(4)
N2 C19 C18 110.6(4)
C20 C19 C18 124.5(4)
C1 C20 C19 125.3(4)
C1 C20 C39 117.7(4)
C19 C20 C39 116.9(4)
C22 C21 C26 117.6(5)
C22 C21 C5 122.0(5)
C26 C21 C5 120.4(5)
C23 C22 C21 121.4(6)
C23 C22 H22 119.3
C21 C22 H22 119.3
C24 C23 C22 119.7(7)
C24 C23 H23 120.1
C22 C23 H23 120.1
C23 C24 C25 121.1(7)
C23 C24 H24 119.4
C25 C24 H24 119.4
C24 C25 C26 118.9(7)
C24 C25 H25 120.6
C26 C25 H25 120.6
C21 C26 C25 121.2(6)
C21 C26 H26 119.4
C25 C26 H26 119.4
C28 C27 C32 116.7(4)
C28 C27 C10 120.4(4)
C32 C27 C10 122.9(4)
C29 C28 C27 122.2(5)
C29 C28 H28 118.9
C27 C28 H28 118.9
C30 C29 C28 120.0(6)
C30 C29 H29 120.0
C28 C29 H29 120.0
C29 C30 C31 119.8(5)
C29 C30 H30 120.1
C31 C30 H30 120.1
C32 C31 C30 120.3(5)
C32 C31 H31 119.9
C30 C31 H31 119.9
C31 C32 C27 121.0(5)
C31 C32 H32 119.5
C27 C32 H32 119.5
C38 C33 C34 117.4(5)
C38 C33 C15 122.2(5)
C34 C33 C15 120.4(5)
C33 C34 C35 121.3(6)
C33 C34 H34 119.4
C35 C34 H34 119.4
C36 C35 C34 120.3(7)
C36 C35 H35 119.9
C34 C35 H35 119.9
C35 C36 C37 119.4(6)
C35 C36 H36 120.3
C37 C36 H36 120.3
C36 C37 C38 120.8(7)
C36 C37 H37 119.6
C38 C37 H37 119.6
C33 C38 C37 120.8(7)
C33 C38 H38 119.6
C37 C38 H38 119.6
C44 C39 C40 117.9(4)
C44 C39 C20 121.0(5)
C40 C39 C20 121.1(5)
C41 C40 C39 121.0(5)
C41 C40 H40 119.5
C39 C40 H40 119.5
C42 C41 C40 120.1(5)
C42 C41 H41 119.9
C40 C41 H41 119.9
C41 C42 C43 120.0(5)
C41 C42 H42 120.0
C43 C42 H42 120.0
C42 C43 C44 119.7(6)
C42 C43 H43 120.2
C44 C43 H43 120.2
C39 C44 C43 121.4(5)
C39 C44 H44 119.3
C43 C44 H44 119.3
N5 C45 C64 126.0(4)
N5 C45 C46 108.7(4)
C64 C45 C46 125.1(5)
C47 C46 C45 108.0(5)
C47 C46 H46 126.0
C45 C46 H46 126.0
C46 C47 C48 107.4(4)
C46 C47 H47 126.3
C48 C47 H47 126.3
N5 C48 C49 126.0(4)
N5 C48 C47 108.6(4)
C49 C48 C47 125.3(4)
C48 C49 C50 126.6(4)
C48 C49 C65 115.6(4)
C50 C49 C65 116.9(4)
N6 C50 C49 125.1(4)
N6 C50 C51 109.8(4)
C49 C50 C51 124.8(4)
C52 C51 C50 107.3(4)
C52 C51 H51 126.3
C50 C51 H51 126.3
C51 C52 C53 107.0(4)
C51 C52 H52 126.5
C53 C52 H52 126.5
N6 C53 C54 126.3(4)
N6 C53 C52 109.8(4)
C54 C53 C52 123.6(4)
C55 C54 C53 125.6(4)
C55 C54 C71 117.5(4)
C53 C54 C71 116.2(4)
N7 C55 C54 126.6(4)
N7 C55 C56 109.1(4)
C54 C55 C56 124.0(4)
C57 C56 C55 107.4(4)
C57 C56 H56 126.3
C55 C56 H56 126.3
C56 C57 C58 107.9(4)
C56 C57 H57 126.0
C58 C57 H57 126.0
N7 C58 C59 125.7(4)
N7 C58 C57 109.0(4)
C59 C58 C57 125.2(4)
C58 C59 C60 125.5(4)
C58 C59 C77 117.8(4)
C60 C59 C77 116.3(4)
N8 C60 C59 125.9(4)
N8 C60 C61 109.7(4)
C59 C60 C61 124.1(4)
C62 C61 C60 107.6(4)
C62 C61 H61 126.2
C60 C61 H61 126.2
C61 C62 C63 107.8(5)
C61 C62 H62 126.1
C63 C62 H62 126.1
N8 C63 C64 126.6(5)
N8 C63 C62 108.5(4)
C64 C63 C62 124.4(5)
C63 C64 C45 125.9(5)
C63 C64 C83 117.2(5)
C45 C64 C83 116.8(5)
C70 C65 C66 118.6(5)
C70 C65 C49 123.9(5)
C66 C65 C49 117.5(5)
C65 C66 C67 121.7(7)
C65 C66 H66 119.1
C67 C66 H66 119.1
C68 C67 C66 119.1(7)
C68 C67 H67 120.4
C66 C67 H67 120.4
C67 C68 C69 121.4(6)
C67 C68 H68 119.3
C69 C68 H68 119.3
C68 C69 C70 119.0(6)
C68 C69 H69 120.5
C70 C69 H69 120.5
C65 C70 C69 120.0(6)
C65 C70 H70 120.0
C69 C70 H70 120.0
C76 C71 C72 118.7(5)
C76 C71 C54 121.6(5)
C72 C71 C54 119.7(5)
C73 C72 C71 120.5(6)
C73 C72 H72 119.8
C71 C72 H72 119.8
C74 C73 C72 120.7(6)
C74 C73 H73 119.6
C72 C73 H73 119.6
C73 C74 C75 119.7(6)
C73 C74 H74 120.1
C75 C74 H74 120.1
C74 C75 C76 120.3(6)
C74 C75 H75 119.9
C76 C75 H75 119.9
C71 C76 C75 120.1(6)
C71 C76 H76 119.9
C75 C76 H76 119.9
C78 C77 C82 117.8(5)
C78 C77 C59 119.9(5)
C82 C77 C59 122.3(5)
C77 C78 C79 120.5(6)
C77 C78 H78 119.7
C79 C78 H78 119.7
C80 C79 C78 119.6(7)
C80 C79 H79 120.2
C78 C79 H79 120.2
C81 C80 C79 120.5(6)
C81 C80 H80 119.8
C79 C80 H80 119.8
C80 C81 C82 119.7(7)
C80 C81 H81 120.2
C82 C81 H81 120.2
C77 C82 C81 121.9(7)
C77 C82 H82 119.1
C81 C82 H82 119.1
C88 C83 C84 119.1(6)
C88 C83 C64 121.4(6)
C84 C83 C64 119.5(6)
C83 C84 C85 120.5(8)
C83 C84 H84 119.7
C85 C84 H84 119.7
C86 C85 C84 119.9(9)
C86 C85 H85 120.0
C84 C85 H85 120.0
C85 C86 C87 120.3(8)
C85 C86 H86 119.9
C87 C86 H86 119.9
C86 C87 C88 120.6(8)
C86 C87 H87 119.7
C88 C87 H87 119.7
C83 C88 C87 119.6(7)
C83 C88 H88 120.2
C87 C88 H88 120.2
Cl2A C89A Cl3A 106.3(9)
Cl2A C89A Cl1A 119.0(10)
Cl3A C89A Cl1A 107.9(9)
Cl2A C89A H89A 107.7
Cl3A C89A H89A 107.7
Cl1A C89A H89A 107.7
C89A Cl2A Cl3A 37.3(6)
C89A Cl3A Cl2A 36.4(5)
Cl3B C89B Cl1B 107.6(8)
Cl3B C89B Cl2B 112.1(10)
Cl1B C89B Cl2B 105.6(10)
Cl3B C89B H89B 110.5
Cl1B C89B H89B 110.5
Cl2B C89B H89B 110.5
Cl5 C90 Cl6 110.9(5)
Cl5 C90 Cl4 110.9(4)
Cl6 C90 Cl4 109.7(4)
Cl5 C90 H90 108.4
Cl6 C90 H90 108.4
Cl4 C90 H90 108.4
Cl8A C91A Cl9A 99.6(10)
Cl8A C91A Cl7A 108.5(10)
Cl9A C91A Cl7A 117.4(13)
Cl8A C91A H91A 110.3
Cl9A C91A H91A 110.3
Cl7A C91A H91A 110.3
Cl8B C91B Cl7B 111.2(12)
Cl8B C91B Cl9B 107.6(14)
Cl7B C91B Cl9B 101.9(11)
Cl8B C91B H91B 111.9
Cl7B C91B H91B 111.9
Cl9B C91B H91B 111.9
Cl11 C92A Cl12 96.1(12)
Cl11 C92A Cl10 102.2(12)
Cl12 C92A Cl10 103.7(10)
Cl11 C92A H92A 117.2
Cl12 C92A H92A 117.2
Cl10 C92A H92A 117.2
Cl21 C92B Cl20 116.4(18)
Cl21 C92B Cl22 104.4(15)
Cl20 C92B Cl22 99.2(11)
Cl21 C92B H92B 111.9
Cl20 C92B H92B 111.9
Cl22 C92B H92B 111.9

loop_
_geom_bond_atom_site_label_1
_geom_bond_atom_site_label_2
_geom_bond_distance
Nd1 N7 2.505(3)
Nd1 N6 2.512(3)
Nd1 N3 2.516(3)
Nd1 N8 2.521(4)
Nd1 N5 2.535(4)
Nd1 N2 2.618(4)
Nd1 N4 2.619(4)
Nd1 N1 2.790(4)
N1 C1 1.397(6)
N1 C4 1.400(6)
N1 H1 0.824(19)
N2 C16 1.378(5)
N2 C19 1.381(5)
N3 C14 1.359(6)
N3 C11 1.383(6)
N4 C6 1.373(6)
N4 C9 1.375(5)
N5 C45 1.377(6)
N5 C48 1.386(6)
N6 C50 1.373(5)
N6 C53 1.376(6)
N7 C55 1.376(5)
N7 C58 1.381(5)
N8 C60 1.374(5)
N8 C63 1.389(6)
C1 C20 1.366(6)
C1 C2 1.420(6)
C2 C3 1.354(7)
C2 H2 0.9400
C3 C4 1.428(6)
C3 H3 0.9400
C4 C5 1.384(7)
C5 C6 1.410(6)
C5 C21 1.495(7)
C6 C7 1.433(7)
C7 C8 1.338(7)
C7 H7 0.9400
C8 C9 1.428(7)
C8 H8 0.9400
C9 C10 1.413(6)
C10 C11 1.390(6)
C10 C27 1.495(6)
C11 C12 1.438(6)
C12 C13 1.338(7)
C12 H12 0.9400
C13 C14 1.437(6)
C13 H13 0.9400
C14 C15 1.398(6)
C15 C16 1.407(6)
C15 C33 1.498(6)
C16 C17 1.450(6)
C17 C18 1.343(7)
C17 H17 0.9400
C18 C19 1.432(6)
C18 H18 0.9400
C19 C20 1.415(6)
C20 C39 1.498(6)
C21 C22 1.383(7)
C21 C26 1.383(7)
C22 C23 1.374(9)
C22 H22 0.9400
C23 C24 1.353(11)
C23 H23 0.9400
C24 C25 1.370(10)
C24 H24 0.9400
C25 C26 1.387(8)
C25 H25 0.9400
C26 H26 0.9400
C27 C28 1.388(7)
C27 C32 1.386(7)
C28 C29 1.378(7)
C28 H28 0.9400
C29 C30 1.347(9)
C29 H29 0.9400
C30 C31 1.379(8)
C30 H30 0.9400
C31 C32 1.380(7)
C31 H31 0.9400
C32 H32 0.9400
C33 C38 1.367(8)
C33 C34 1.381(8)
C34 C35 1.395(8)
C34 H34 0.9400
C35 C36 1.344(10)
C35 H35 0.9400
C36 C37 1.362(10)
C36 H36 0.9400
C37 C38 1.392(8)
C37 H37 0.9400
C38 H38 0.9400
C39 C44 1.382(7)
C39 C40 1.395(7)
C40 C41 1.383(7)
C40 H40 0.9400
C41 C42 1.374(8)
C41 H41 0.9400
C42 C43 1.380(8)
C42 H42 0.9400
C43 C44 1.387(7)
C43 H43 0.9400
C44 H44 0.9400
C45 C64 1.401(7)
C45 C46 1.438(7)
C46 C47 1.343(8)
C46 H46 0.9400
C47 C48 1.442(7)
C47 H47 0.9400
C48 C49 1.389(7)
C49 C50 1.397(6)
C49 C65 1.506(6)
C50 C51 1.434(7)
C51 C52 1.348(6)
C51 H51 0.9400
C52 C53 1.437(6)
C52 H52 0.9400
C53 C54 1.409(6)
C54 C55 1.405(6)
C54 C71 1.496(6)
C55 C56 1.441(5)
C56 C57 1.335(6)
C56 H56 0.9400
C57 C58 1.434(6)
C57 H57 0.9400
C58 C59 1.395(6)
C59 C60 1.404(6)
C59 C77 1.510(6)
C60 C61 1.430(7)
C61 C62 1.336(7)
C61 H61 0.9400
C62 C63 1.442(7)
C62 H62 0.9400
C63 C64 1.399(7)
C64 C83 1.489(7)
C65 C70 1.333(7)
C65 C66 1.372(8)
C66 C67 1.380(8)
C66 H66 0.9400
C67 C68 1.329(10)
C67 H67 0.9400
C68 C69 1.352(9)
C68 H68 0.9400
C69 C70 1.425(7)
C69 H69 0.9400
C70 H70 0.9400
C71 C76 1.372(7)
C71 C72 1.387(7)
C72 C73 1.384(7)
C72 H72 0.9400
C73 C74 1.350(9)
C73 H73 0.9400
C74 C75 1.374(9)
C74 H74 0.9400
C75 C76 1.396(7)
C75 H75 0.9400
C76 H76 0.9400
C77 C78 1.359(8)
C77 C82 1.362(8)
C78 C79 1.407(8)
C78 H78 0.9400
C79 C80 1.356(10)
C79 H79 0.9400
C80 C81 1.332(10)
C80 H80 0.9400
C81 C82 1.387(8)
C81 H81 0.9400
C82 H82 0.9400
C83 C88 1.376(8)
C83 C84 1.378(9)
C84 C85 1.391(10)
C84 H84 0.9400
C85 C86 1.344(12)
C85 H85 0.9400
C86 C87 1.372(12)
C86 H86 0.9400
C87 C88 1.384(9)
C87 H87 0.9400
C88 H88 0.9400
C89A Cl2A 1.687(12)
C89A Cl3A 1.723(13)
C89A Cl1A 1.734(13)
C89A H89A 0.9900
Cl2A Cl3A 2.729(12)
C89B Cl3B 1.705(12)
C89B Cl1B 1.735(13)
C89B Cl2B 1.675(12)
C89B H89B 0.9900
C90 Cl5 1.711(7)
C90 Cl6 1.731(7)
C90 Cl4 1.732(8)
C90 H90 0.9900
C91A Cl8A 1.689(15)
C91A Cl9A 1.702(15)
C91A Cl7A 1.725(15)
C91A H91A 0.9900
C91B Cl8B 1.657(15)
C91B Cl7B 1.688(16)
C91B Cl9B 1.713(16)
C91B H91B 0.9900
C92A Cl11 1.670(16)
C92A Cl12 1.709(16)
C92A Cl10 1.752(16)
C92A H92A 0.9900
C92B Cl21 1.676(17)
C92B Cl20 1.730(17)
C92B Cl22 1.737(16)
C92B H92B 0.9900

loop_
_geom_torsion_atom_site_label_1
_geom_torsion_atom_site_label_2
_geom_torsion_atom_site_label_3
_geom_torsion_atom_site_label_4
_geom_torsion
C4 N1 C1 C20 170.5(5)
Nd1 N1 C1 C20 -50.5(6)
C4 N1 C1 C2 -6.1(5)
Nd1 N1 C1 C2 132.9(3)
C20 C1 C2 C3 -171.6(5)
N1 C1 C2 C3 4.9(5)
C1 C2 C3 C4 -1.8(6)
C1 N1 C4 C5 -174.7(5)
Nd1 N1 C4 C5 46.7(6)
C1 N1 C4 C3 5.0(5)
Nd1 N1 C4 C3 -133.6(3)
C2 C3 C4 C5 177.8(5)
C2 C3 C4 N1 -1.9(5)
N1 C4 C5 C6 -4.1(9)
C3 C4 C5 C6 176.2(5)
N1 C4 C5 C21 170.9(5)
C3 C4 C5 C21 -8.8(8)
C9 N4 C6 C5 174.1(5)
Nd1 N4 C6 C5 -27.8(7)
C9 N4 C6 C7 -2.0(5)
Nd1 N4 C6 C7 156.1(3)
C4 C5 C6 N4 -10.0(8)
C21 C5 C6 N4 175.1(5)
C4 C5 C6 C7 165.6(5)
C21 C5 C6 C7 -9.3(8)
N4 C6 C7 C8 1.2(6)
C5 C6 C7 C8 -175.0(5)
C6 C7 C8 C9 0.1(6)
C6 N4 C9 C10 -171.7(4)
Nd1 N4 C9 C10 28.5(6)
C6 N4 C9 C8 2.1(5)
Nd1 N4 C9 C8 -157.7(3)
C7 C8 C9 N4 -1.4(6)
C7 C8 C9 C10 172.5(5)
N4 C9 C10 C11 8.1(8)
C8 C9 C10 C11 -164.9(5)
N4 C9 C10 C27 -179.8(4)
C8 C9 C10 C27 7.2(7)
C14 N3 C11 C10 167.4(4)
Nd1 N3 C11 C10 -48.0(6)
C14 N3 C11 C12 -4.7(5)
Nd1 N3 C11 C12 139.9(3)
C9 C10 C11 N3 1.6(8)
C27 C10 C11 N3 -170.5(4)
C9 C10 C11 C12 172.5(5)
C27 C10 C11 C12 0.4(7)
N3 C11 C12 C13 3.6(6)
C10 C11 C12 C13 -168.5(5)
C11 C12 C13 C14 -1.1(6)
C11 N3 C14 C15 -170.8(5)
Nd1 N3 C14 C15 45.2(6)
C11 N3 C14 C13 4.0(5)
Nd1 N3 C14 C13 -139.9(4)
C12 C13 C14 N3 -1.9(6)
C12 C13 C14 C15 173.1(5)
N3 C14 C15 C16 0.0(8)
C13 C14 C15 C16 -174.2(5)
N3 C14 C15 C33 172.1(5)
C13 C14 C15 C33 -2.1(8)
C19 N2 C16 C15 173.5(5)
Nd1 N2 C16 C15 -28.2(7)
C19 N2 C16 C17 -2.0(5)
Nd1 N2 C16 C17 156.3(3)
C14 C15 C16 N2 -8.0(9)
C33 C15 C16 N2 180.0(5)
C14 C15 C16 C17 167.0(5)
C33 C15 C16 C17 -5.1(8)
N2 C16 C17 C18 0.8(6)
C15 C16 C17 C18 -174.9(5)
C16 C17 C18 C19 0.8(6)
C16 N2 C19 C20 -175.1(5)
Nd1 N2 C19 C20 28.8(7)
C16 N2 C19 C18 2.5(6)
Nd1 N2 C19 C18 -153.7(3)
C17 C18 C19 N2 -2.1(6)
C17 C18 C19 C20 175.5(5)
N1 C1 C20 C19 4.1(8)
C2 C1 C20 C19 179.9(5)
N1 C1 C20 C39 -172.1(5)
C2 C1 C20 C39 3.7(8)
N2 C19 C20 C1 11.9(8)
C18 C19 C20 C1 -165.3(5)
N2 C19 C20 C39 -171.8(4)
C18 C19 C20 C39 10.9(8)
C4 C5 C21 C22 -63.4(7)
C6 C5 C21 C22 112.0(6)
C4 C5 C21 C26 116.0(6)
C6 C5 C21 C26 -68.6(7)
C26 C21 C22 C23 0.1(10)
C5 C21 C22 C23 179.6(6)
C21 C22 C23 C24 -0.7(12)
C22 C23 C24 C25 2.2(13)
C23 C24 C25 C26 -2.9(12)
C22 C21 C26 C25 -0.9(9)
C5 C21 C26 C25 179.6(6)
C24 C25 C26 C21 2.3(11)
C11 C10 C27 C28 59.6(7)
C9 C10 C27 C28 -113.2(6)
C11 C10 C27 C32 -120.3(5)
C9 C10 C27 C32 66.9(6)
C32 C27 C28 C29 0.5(9)
C10 C27 C28 C29 -179.4(6)
C27 C28 C29 C30 0.7(11)
C28 C29 C30 C31 -1.6(11)
C29 C30 C31 C32 1.4(10)
C30 C31 C32 C27 -0.1(9)
C28 C27 C32 C31 -0.8(8)
C10 C27 C32 C31 179.1(5)
C14 C15 C33 C38 102.1(6)
C16 C15 C33 C38 -85.1(7)
C14 C15 C33 C34 -75.7(6)
C16 C15 C33 C34 97.1(6)
C38 C33 C34 C35 1.1(9)
C15 C33 C34 C35 179.0(5)
C33 C34 C35 C36 0.3(10)
C34 C35 C36 C37 -0.9(10)
C35 C36 C37 C38 0.1(11)
C34 C33 C38 C37 -1.9(9)
C15 C33 C38 C37 -179.7(6)
C36 C37 C38 C33 1.3(11)
C1 C20 C39 C44 -127.4(5)
C19 C20 C39 C44 56.1(7)
C1 C20 C39 C40 53.4(7)
C19 C20 C39 C40 -123.2(5)
C44 C39 C40 C41 1.6(8)
C20 C39 C40 C41 -179.1(5)
C39 C40 C41 C42 -1.1(8)
C40 C41 C42 C43 0.2(9)
C41 C42 C43 C44 0.1(10)
C40 C39 C44 C43 -1.3(8)
C20 C39 C44 C43 179.4(5)
C42 C43 C44 C39 0.4(9)
C48 N5 C45 C64 -170.4(5)
Nd1 N5 C45 C64 37.6(7)
C48 N5 C45 C46 4.2(6)
Nd1 N5 C45 C46 -147.8(3)
N5 C45 C46 C47 -1.8(6)
C64 C45 C46 C47 173.0(5)
C45 C46 C47 C48 -1.4(6)
C45 N5 C48 C49 170.1(5)
Nd1 N5 C48 C49 -37.8(6)
C45 N5 C48 C47 -5.1(6)
Nd1 N5 C48 C47 147.0(3)
C46 C47 C48 N5 4.0(6)
C46 C47 C48 C49 -171.2(5)
N5 C48 C49 C50 0.2(8)
C47 C48 C49 C50 174.6(5)
N5 C48 C49 C65 -169.2(5)
C47 C48 C49 C65 5.2(7)
C53 N6 C50 C49 -171.8(5)
Nd1 N6 C50 C49 28.8(7)
C53 N6 C50 C51 2.3(5)
Nd1 N6 C50 C51 -157.1(3)
C48 C49 C50 N6 5.5(8)
C65 C49 C50 N6 174.8(4)
C48 C49 C50 C51 -167.8(5)
C65 C49 C50 C51 1.5(7)
N6 C50 C51 C52 -0.7(6)
C49 C50 C51 C52 173.4(5)
C50 C51 C52 C53 -1.1(6)
C50 N6 C53 C54 170.7(5)
Nd1 N6 C53 C54 -29.2(7)
C50 N6 C53 C52 -3.0(5)
Nd1 N6 C53 C52 157.1(3)
C51 C52 C53 N6 2.6(6)
C51 C52 C53 C54 -171.3(5)
N6 C53 C54 C55 -6.5(8)
C52 C53 C54 C55 166.4(5)
N6 C53 C54 C71 -176.9(5)
C52 C53 C54 C71 -4.0(7)
C58 N7 C55 C54 -170.4(4)
Nd1 N7 C55 C54 37.2(6)
C58 N7 C55 C56 3.9(5)
Nd1 N7 C55 C56 -148.5(3)
C53 C54 C55 N7 1.8(8)
C71 C54 C55 N7 172.2(4)
C53 C54 C55 C56 -171.7(5)
C71 C54 C55 C56 -1.3(7)
N7 C55 C56 C57 -2.5(5)
C54 C55 C56 C57 172.0(4)
C55 C56 C57 C58 0.0(5)
C55 N7 C58 C59 171.9(4)
Nd1 N7 C58 C59 -36.7(6)
C55 N7 C58 C57 -3.9(5)
Nd1 N7 C58 C57 147.6(3)
C56 C57 C58 N7 2.4(5)
C56 C57 C58 C59 -173.3(5)
N7 C58 C59 C60 -1.5(8)
C57 C58 C59 C60 173.6(5)
N7 C58 C59 C77 -174.3(4)
C57 C58 C59 C77 0.7(7)
C63 N8 C60 C59 -171.7(5)
Nd1 N8 C60 C59 30.0(7)
C63 N8 C60 C61 2.2(6)
Nd1 N8 C60 C61 -156.1(3)
C58 C59 C60 N8 5.0(8)
C77 C59 C60 N8 178.0(5)
C58 C59 C60 C61 -168.0(5)
C77 C59 C60 C61 4.9(8)
N8 C60 C61 C62 -0.8(7)
C59 C60 C61 C62 173.2(5)
C60 C61 C62 C63 -1.0(7)
C60 N8 C63 C64 169.3(5)
Nd1 N8 C63 C64 -31.9(7)
C60 N8 C63 C62 -2.8(6)
Nd1 N8 C63 C62 156.0(3)
C61 C62 C63 N8 2.4(7)
C61 C62 C63 C64 -170.0(5)
N8 C63 C64 C45 -2.7(9)
C62 C63 C64 C45 168.3(5)
N8 C63 C64 C83 -177.5(5)
C62 C63 C64 C83 -6.5(8)
N5 C45 C64 C63 -0.7(9)
C46 C45 C64 C63 -174.5(5)
N5 C45 C64 C83 174.2(5)
C46 C45 C64 C83 0.4(8)
C48 C49 C65 C70 -114.8(6)
C50 C49 C65 C70 74.7(7)
C48 C49 C65 C66 63.7(7)
C50 C49 C65 C66 -106.8(7)
C70 C65 C66 C67 -3.1(12)
C49 C65 C66 C67 178.2(8)
C65 C66 C67 C68 1.4(15)
C66 C67 C68 C69 1.0(15)
C67 C68 C69 C70 -1.6(12)
C66 C65 C70 C69 2.5(9)
C49 C65 C70 C69 -179.0(5)
C68 C69 C70 C65 -0.2(10)
C55 C54 C71 C76 107.5(5)
C53 C54 C71 C76 -81.3(6)
C55 C54 C71 C72 -73.9(6)
C53 C54 C71 C72 97.4(5)
C76 C71 C72 C73 -1.1(7)
C54 C71 C72 C73 -179.9(4)
C71 C72 C73 C74 1.1(8)
C72 C73 C74 C75 -0.8(9)
C73 C74 C75 C76 0.6(8)
C72 C71 C76 C75 0.9(7)
C54 C71 C76 C75 179.6(4)
C74 C75 C76 C71 -0.7(7)
C58 C59 C77 C78 72.3(7)
C60 C59 C77 C78 -101.3(6)
C58 C59 C77 C82 -110.0(6)
C60 C59 C77 C82 76.5(7)
C82 C77 C78 C79 0.2(10)
C59 C77 C78 C79 178.1(6)
C77 C78 C79 C80 1.6(12)
C78 C79 C80 C81 -1.0(12)
C79 C80 C81 C82 -1.3(12)
C78 C77 C82 C81 -2.6(10)
C59 C77 C82 C81 179.6(6)
C80 C81 C82 C77 3.2(12)
C63 C64 C83 C88 -74.7(7)
C45 C64 C83 C88 110.0(6)
C63 C64 C83 C84 106.3(7)
C45 C64 C83 C84 -69.0(7)
C88 C83 C84 C85 0.4(11)
C64 C83 C84 C85 179.4(7)
C83 C84 C85 C86 -1.5(13)
C84 C85 C86 C87 1.2(15)
C85 C86 C87 C88 0.2(14)
C84 C83 C88 C87 1.1(10)
C64 C83 C88 C87 -178.0(6)
C86 C87 C88 C83 -1.4(12)
Cl1A C89A Cl2A Cl3A -121.9(17)
Cl1A C89A Cl3A Cl2A 128.7(16)
